data_7115796
loop_
_publ_author_name
'Yuanjing Cai'
'Kerim Samedov'
'Haley Albright'
'Brian S. Dolinar'
'Ilia A. Guzei'
'Rongrong Hu'
'Chaocan Zhang'
'Ben Zhong Tang'
'Robert West'

_publ_section_title
;
 High solid-state fluorescence in ring-shaped AEE-active tetraphenylsilole
 derivatives
;
_journal_name_full Chem.Commun.
_journal_page_first 12714
_journal_paper_doi 10.1039/C4cc06203E
_journal_volume 50
_journal_year 2014
_chemical_formula_moiety 'C52 H40 O3 Si3'
_chemical_formula_sum 'C52 H40 O3 Si3'
_chemical_formula_weight 797.11
_chemical_name_systematic
;
 ?
;
_space_group_crystal_system triclinic
_space_group_IT_number 2
_space_group_name_Hall '-P 1'
_space_group_name_H-M_alt 'P -1'
_symmetry_space_group_name_Hall '-P 1'
_symmetry_space_group_name_H-M 'P -1'
_atom_sites_solution_hydrogens geom
_atom_sites_solution_primary direct
_cell_angle_alpha 104.62(5)
_cell_angle_beta 103.75(4)
_cell_angle_gamma 103.50(4)
_cell_formula_units_Z 2
_cell_length_a 10.688(4)
_cell_length_b 14.471(8)
_cell_length_c 17.002(6)
_cell_measurement_reflns_used 9913
_cell_measurement_temperature 100(2)
_cell_measurement_theta_max 71.90
_cell_measurement_theta_min 2.83
_cell_volume 2348(2)
_computing_cell_refinement 'SAINT+ Ver. 7.68A (Bruker-AXS, 2009)'
_computing_data_collection 'APEX2 Ver. 2012.14-3 (Bruker-AXS, 2012)'
_computing_data_reduction 'SAINT+ Ver. 7.68A'
_computing_molecular_graphics SHELXTL
_computing_publication_material SHELXTL
_computing_structure_refinement SHELXTL
_computing_structure_solution
;
SHELX, G.M. Sheldrick, Acta Cryst.
(2008). A64, 112-122
;
_diffrn_ambient_temperature 100.0
_diffrn_detector_area_resol_mean 7.9
_diffrn_detector_type 'CCD area detector'
_diffrn_measured_fraction_theta_full 0.972
_diffrn_measured_fraction_theta_max 0.958
_diffrn_measurement_device 'three-circle diffractometer'
_diffrn_measurement_device_type 'Bruker SMART APEX2 area detector'
_diffrn_measurement_method '0.60\ \w and 0.6\ \f scans'
_diffrn_radiation_collimation '0.5 mm double-pinhole'
_diffrn_radiation_monochromator 'equatorially mounted graphite'
_diffrn_radiation_probe x-ray
_diffrn_radiation_type 'Cu K\a'
_diffrn_radiation_wavelength 1.54178
_diffrn_radiation_xray_symbol K-L~3~
_diffrn_reflns_av_R_equivalents 0.0302
_diffrn_reflns_av_unetI/netI 0.0249
_diffrn_reflns_Laue_measured_fraction_full 0.972
_diffrn_reflns_Laue_measured_fraction_max 0.958
_diffrn_reflns_limit_h_max 13
_diffrn_reflns_limit_h_min -13
_diffrn_reflns_limit_k_max 17
_diffrn_reflns_limit_k_min -17
_diffrn_reflns_limit_l_max 17
_diffrn_reflns_limit_l_min -20
_diffrn_reflns_number 40264
_diffrn_reflns_point_group_measured_fraction_full 0.972
_diffrn_reflns_point_group_measured_fraction_max 0.958
_diffrn_reflns_theta_full 67.000
_diffrn_reflns_theta_max 72.419
_diffrn_reflns_theta_min 2.830
_diffrn_source 'sealed X-ray tube'
_diffrn_source_type 'Siemens, K FFCU 2K 90'
_exptl_absorpt_coefficient_mu 1.237
_exptl_absorpt_correction_T_max 0.9715
_exptl_absorpt_correction_T_min 0.8637
_exptl_absorpt_correction_type analytical
_exptl_absorpt_process_details
;
SADABS-2012/1 (Bruker,2012) was used for absorption correction.
wR2(int) was 0.0526 before and 0.0435 after correction.
The Ratio of minimum to maximum transmission is 0.8890.
The \l/2 correction factor is 0.0015.
;
_exptl_crystal_colour yellow
_exptl_crystal_colour_primary yellow
_exptl_crystal_density_diffrn 1.127
_exptl_crystal_density_method 'not measured'
_exptl_crystal_description block
_exptl_crystal_F_000 836
_exptl_crystal_size_max 0.221
_exptl_crystal_size_mid 0.135
_exptl_crystal_size_min 0.101
_refine_diff_density_max 0.359
_refine_diff_density_min -0.357
_refine_diff_density_rms 0.040
_refine_ls_extinction_method none
_refine_ls_goodness_of_fit_ref 1.040
_refine_ls_hydrogen_treatment constr
_refine_ls_matrix_type full
_refine_ls_number_parameters 641
_refine_ls_number_reflns 8905
_refine_ls_number_restraints 673
_refine_ls_restrained_S_all 1.014
_refine_ls_R_factor_all 0.0488
_refine_ls_R_factor_gt 0.0385
_refine_ls_shift/su_max 0.001
_refine_ls_shift/su_mean 0.000
_refine_ls_structure_factor_coef Fsqd
_refine_ls_weighting_details 'w=1/[\s^2^(Fo^2^)+(0.0519P)^2^+0.8708P] where P=(Fo^2^+2Fc^2^)/3'
_refine_ls_weighting_scheme calc
_refine_ls_wR_factor_gt 0.0984
_refine_ls_wR_factor_ref 0.1044
_reflns_Friedel_coverage 0.000
_reflns_number_gt 7335
_reflns_number_total 8905
_reflns_threshold_expression 'I > 2\s(I)'
_cod_data_source_file c4cc06203e2.cif
_cod_data_source_block 2
_cod_original_cell_volume 2348.0(19)
_cod_database_code 7115796
_shelx_space_group_comment
;
The symmetry employed for this shelxl refinement is uniquely defined
by the following loop, which should always be used as a source of
symmetry information in preference to the above space-group names.
They are only intended as comments.
;
_shelx_estimated_absorpt_t_max 0.885
_shelx_estimated_absorpt_t_min 0.772
_olex2_refinement_description
;
1. Fixed Uiso
 At 1.2 times of:
  All C(H) groups
2. Restrained distances
 C4-C23 \\sim C4-C23A \\sim C4-C23B \\sim C4-C23C
 with sigma of 0.005
3. Uiso/Uaniso restraints and constraints
C23 \\sim C24 \\sim C25 \\sim C26 \\sim C27 \\sim C28 \\sim C23A \\sim C24A
\\sim C25A \\sim C26A \\sim C27A \\sim C28A \\sim C23B \\sim C24B \\sim C25B
\\sim C26B \\sim C27B \\sim C28B \\sim C23C \\sim C24C \\sim C25C \\sim C26C
\\sim C27C \\sim C28C: within 1.7A with sigma of 0.005 and sigma for terminal
atoms of 0.01
4. Others
 1*[Sof(C23)+Sof(C24)+Sof(H24)+Sof(C25)+Sof(H25)+Sof(C26)+Sof(H26)+Sof(C27)+
 Sof(H27)+Sof(C28)+Sof(H28)]+1*[Sof(C23A)+Sof(C24A)+Sof(H24A)+Sof(C25A)+
 Sof(H25A)+Sof(C26A)+Sof(H26A)+Sof(C27A)+Sof(H27A)+Sof(C28A)+Sof(H28A)]+1*
 [Sof(C23B)+Sof(C24B)+Sof(H24B)+Sof(C25B)+Sof(H25B)+Sof(C26B)+Sof(H26B)+
 Sof(C27B)+Sof(H27B)+Sof(C28B)+Sof(H28B)]+1*[Sof(C23C)+Sof(C24C)+Sof(H24C)+
 Sof(C25C)+Sof(H25C)+Sof(C26C)+Sof(H26C)+Sof(C27C)+Sof(H27C)+Sof(C28C)+
 Sof(H28C)]=1 with esd of 0
 Sof(C23)=Sof(C24)=Sof(H24)=Sof(C25)=Sof(H25)=Sof(C26)=Sof(H26)=Sof(C27)=
 Sof(H27)=Sof(C28)=Sof(H28)=FVAR(1)
 Sof(C23A)=Sof(C24A)=Sof(H24A)=Sof(C25A)=Sof(H25A)=Sof(C26A)=Sof(H26A)=
 Sof(C27A)=Sof(H27A)=Sof(C28A)=Sof(H28A)=FVAR(2)
 Sof(C23B)=Sof(C24B)=Sof(H24B)=Sof(C25B)=Sof(H25B)=Sof(C26B)=Sof(H26B)=
 Sof(C27B)=Sof(H27B)=Sof(C28B)=Sof(H28B)=FVAR(3)
 Sof(C23C)=Sof(C24C)=Sof(H24C)=Sof(C25C)=Sof(H25C)=Sof(C26C)=Sof(H26C)=
 Sof(C27C)=Sof(H27C)=Sof(C28C)=Sof(H28C)=FVAR(4)
5.a Aromatic/amide H refined with riding coordinates:
 C6(H6), C7(H7), C8(H8), C9(H9), C10(H10), C12(H12), C13(H13), C14(H14),
 C15(H15), C16(H16), C18(H18), C19(H19), C20(H20), C21(H21), C22(H22), C24(H24),
  C25(H25), C26(H26), C27(H27), C28(H28), C24A(H24A), C25A(H25A), C26A(H26A),
 C27A(H27A), C28A(H28A), C24B(H24B), C25B(H25B), C26B(H26B), C27B(H27B),
 C28B(H28B), C24C(H24C), C25C(H25C), C26C(H26C), C27C(H27C), C28C(H28C),
 C30(H30), C31(H31), C32(H32), C33(H33), C34(H34), C36(H36), C37(H37), C38(H38),
  C39(H39), C40(H40), C42(H42), C43(H43), C44(H44), C45(H45), C46(H46),
 C48(H48), C49(H49), C50(H50), C51(H51), C52(H52)
5.b Fitted hexagon refined as free rotating group:
 C23(C24,C25,C26,C27,C28), C23A(C24A,C25A,C26A,C27A,C28A), C23B(C24B,C25B,C26B,
 C27B,C28B), C23C(C24C,C25C,C26C,C27C,C28C)
;

loop_
_space_group_symop_operation_xyz
'x, y, z'
'-x, -y, -z'

loop_
_atom_site_label
_atom_site_type_symbol
_atom_site_fract_x
_atom_site_fract_y
_atom_site_fract_z
_atom_site_U_iso_or_equiv
_atom_site_adp_type
_atom_site_occupancy
_atom_site_site_symmetry_order
_atom_site_calc_flag
_atom_site_refinement_flags_posn
_atom_site_refinement_flags_adp
_atom_site_refinement_flags_occupancy
_atom_site_disorder_assembly
_atom_site_disorder_group
Si1 Si 0.10996(5) 0.81021(3) 0.31720(3) 0.02692(12) Uani 1 1 d . . . . .
Si2 Si 0.13379(4) 0.62255(3) 0.20461(3) 0.02511(11) Uani 1 1 d . . . . .
Si3 Si -0.13853(4) 0.65149(3) 0.18721(3) 0.02493(11) Uani 1 1 d . . . . .
O1 O 0.18594(11) 0.72989(8) 0.28378(7) 0.0275(3) Uani 1 1 d . . . . .
O2 O -0.03145(11) 0.59233(8) 0.16653(7) 0.0278(3) Uani 1 1 d . . . . .
O3 O -0.05037(11) 0.76113(8) 0.26019(7) 0.0289(3) Uani 1 1 d . . . . .
C1 C 0.14649(16) 0.85114(12) 0.43515(10) 0.0272(4) Uani 1 1 d . . . . .
C2 C 0.20941(16) 0.95202(12) 0.46424(11) 0.0278(4) Uani 1 1 d . . . . .
C3 C 0.22757(18) 1.00138(12) 0.39723(11) 0.0320(4) Uani 1 1 d . . . . .
C4 C 0.18231(19) 0.93895(12) 0.31487(11) 0.0344(4) Uani 1 1 d D . . . .
C5 C 0.12024(16) 0.78328(12) 0.48514(11) 0.0266(4) Uani 1 1 d . . . . .
C6 C 0.01090(18) 0.69437(12) 0.44696(11) 0.0318(4) Uani 1 1 d . . . . .
H6 H -0.0451 0.6802 0.3901 0.038 Uiso 1 1 calc R U . . .
C7 C -0.01776(19) 0.62670(13) 0.48963(12) 0.0352(4) Uani 1 1 d . . . . .
H7 H -0.0926 0.5669 0.4621 0.042 Uiso 1 1 calc R U . . .
C8 C 0.0624(2) 0.64601(14) 0.57234(13) 0.0384(4) Uani 1 1 d . . . . .
H8 H 0.0427 0.5999 0.6021 0.046 Uiso 1 1 calc R U . . .
C9 C 0.1716(2) 0.73316(14) 0.61147(13) 0.0410(5) Uani 1 1 d . . . . .
H9 H 0.2267 0.7468 0.6684 0.049 Uiso 1 1 calc R U . . .
C10 C 0.20142(18) 0.80059(13) 0.56863(12) 0.0351(4) Uani 1 1 d . . . . .
H10 H 0.2778 0.8594 0.5961 0.042 Uiso 1 1 calc R U . . .
C11 C 0.26016(17) 1.01467(12) 0.55635(11) 0.0285(4) Uani 1 1 d . . . . .
C12 C 0.39875(18) 1.06272(12) 0.59828(12) 0.0336(4) Uani 1 1 d . . . . .
H12 H 0.4611 1.0603 0.5668 0.040 Uiso 1 1 calc R U . . .
C13 C 0.4458(2) 1.11392(14) 0.68573(12) 0.0405(5) Uani 1 1 d . . . . .
H13 H 0.5402 1.1455 0.7141 0.049 Uiso 1 1 calc R U . . .
C14 C 0.3555(2) 1.11893(14) 0.73138(12) 0.0430(5) Uani 1 1 d . . . . .
H14 H 0.3879 1.1534 0.7913 0.052 Uiso 1 1 calc R U . . .
C15 C 0.2172(2) 1.07380(14) 0.69000(12) 0.0394(4) Uani 1 1 d . . . . .
H15 H 0.1549 1.0784 0.7214 0.047 Uiso 1 1 calc R U . . .
C16 C 0.17032(18) 1.02202(12) 0.60288(11) 0.0327(4) Uani 1 1 d . . . . .
H16 H 0.0757 0.9912 0.5747 0.039 Uiso 1 1 calc R U . . .
C17 C 0.29530(18) 1.11207(12) 0.42586(11) 0.0324(4) Uani 1 1 d . . . . .
C18 C 0.24080(19) 1.18006(13) 0.46851(12) 0.0342(4) Uani 1 1 d . . . . .
H18 H 0.1567 1.1561 0.4778 0.041 Uiso 1 1 calc R U . . .
C19 C 0.30842(19) 1.28267(13) 0.49759(12) 0.0371(4) Uani 1 1 d . . . . .
H19 H 0.2699 1.3285 0.5259 0.045 Uiso 1 1 calc R U . . .
C20 C 0.4310(2) 1.31795(13) 0.48546(14) 0.0428(5) Uani 1 1 d . . . . .
H20 H 0.4778 1.3881 0.5063 0.051 Uiso 1 1 calc R U . . .
C21 C 0.4862(2) 1.25163(14) 0.44303(15) 0.0487(5) Uani 1 1 d . . . . .
H21 H 0.5706 1.2761 0.4343 0.058 Uiso 1 1 calc R U . . .
C22 C 0.4178(2) 1.14862(14) 0.41303(14) 0.0420(5) Uani 1 1 d . . . . .
H22 H 0.4557 1.1032 0.3835 0.050 Uiso 1 1 calc R U . . .
C23 C 0.1765(9) 0.9623(6) 0.2329(3) 0.0378(12) Uani 0.397(3) 1 d DG U P A 1
C24 C 0.1946(10) 0.8919(5) 0.1676(4) 0.0403(11) Uani 0.397(3) 1 d G U P A 1
H24 H 0.2143 0.8340 0.1769 0.048 Uiso 0.397(3) 1 calc R U P A 1
C25 C 0.1840(8) 0.9061(4) 0.0887(3) 0.0426(13) Uani 0.397(3) 1 d G U P A 1
H25 H 0.1964 0.8580 0.0441 0.051 Uiso 0.397(3) 1 calc R U P A 1
C26 C 0.1553(7) 0.9907(4) 0.0751(2) 0.0421(13) Uani 0.397(3) 1 d G U P A 1
H26 H 0.1481 1.0005 0.0212 0.050 Uiso 0.397(3) 1 calc R U P A 1
C27 C 0.1372(7) 1.0612(3) 0.1404(3) 0.0441(12) Uani 0.397(3) 1 d G U P A 1
H27 H 0.1175 1.1190 0.1312 0.053 Uiso 0.397(3) 1 calc R U P A 1
C28 C 0.1478(7) 1.0469(5) 0.2193(2) 0.0453(13) Uani 0.397(3) 1 d G U P A 1
H28 H 0.1354 1.0951 0.2639 0.054 Uiso 0.397(3) 1 calc R U P A 1
C23A C 0.1638(10) 0.9634(6) 0.2336(3) 0.0402(13) Uani 0.358(3) 1 d DG U P A 2
C24A C 0.1902(11) 0.9047(6) 0.1649(4) 0.0384(12) Uani 0.358(3) 1 d G U P A 2
H24A H 0.2268 0.8521 0.1711 0.046 Uiso 0.358(3) 1 calc R U P A 2
C25A C 0.1631(9) 0.9230(5) 0.0871(3) 0.0409(13) Uani 0.358(3) 1 d G U P A 2
H25A H 0.1812 0.8829 0.0402 0.049 Uiso 0.358(3) 1 calc R U P A 2
C26A C 0.1096(7) 0.9999(5) 0.0781(3) 0.0453(14) Uani 0.358(3) 1 d G U P A 2
H26A H 0.0911 1.0124 0.0249 0.054 Uiso 0.358(3) 1 calc R U P A 2
C27A C 0.0832(6) 1.0585(5) 0.1467(3) 0.0458(13) Uani 0.358(3) 1 d G U P A 2
H27A H 0.0466 1.1111 0.1405 0.055 Uiso 0.358(3) 1 calc R U P A 2
C28A C 0.1103(7) 1.0403(6) 0.2245(3) 0.0429(12) Uani 0.358(3) 1 d G U P A 2
H28A H 0.0922 1.0804 0.2714 0.051 Uiso 0.358(3) 1 calc R U P A 2
C23B C 0.2041(19) 0.9661(12) 0.2382(7) 0.0388(14) Uani 0.126(3) 1 d DG U P A 3
C24B C 0.1945(15) 1.0563(11) 0.2269(6) 0.0425(14) Uani 0.126(3) 1 d G U P A 3
H24B H 0.1817 1.1054 0.2705 0.051 Uiso 0.126(3) 1 calc R U P A 3
C25B C 0.2038(16) 1.0747(9) 0.1518(6) 0.0440(15) Uani 0.126(3) 1 d G U P A 3
H25B H 0.1972 1.1364 0.1440 0.053 Uiso 0.126(3) 1 calc R U P A 3
C26B C 0.2226(16) 1.0028(9) 0.0879(5) 0.0424(16) Uani 0.126(3) 1 d G U P A 3
H26B H 0.2289 1.0154 0.0366 0.051 Uiso 0.126(3) 1 calc R U P A 3
C27B C 0.2322(16) 0.9126(9) 0.0992(7) 0.0411(15) Uani 0.126(3) 1 d G U P A 3
H27B H 0.2450 0.8635 0.0556 0.049 Uiso 0.126(3) 1 calc R U P A 3
C28B C 0.2229(19) 0.8942(10) 0.1744(9) 0.0405(15) Uani 0.126(3) 1 d G U P A 3
H28B H 0.2294 0.8325 0.1821 0.049 Uiso 0.126(3) 1 calc R U P A 3
C23C C 0.1414(18) 0.9820(10) 0.2459(6) 0.0415(16) Uani 0.119(3) 1 d DG U P A 4
C24C C 0.1578(17) 0.9270(9) 0.1713(7) 0.0396(14) Uani 0.119(3) 1 d G U P A 4
H24C H 0.1882 0.8702 0.1703 0.048 Uiso 0.119(3) 1 calc R U P A 4
C25C C 0.1297(16) 0.9552(10) 0.0983(6) 0.0418(15) Uani 0.119(3) 1 d G U P A 4
H25C H 0.1410 0.9176 0.0474 0.050 Uiso 0.119(3) 1 calc R U P A 4
C26C C 0.0853(15) 1.0384(10) 0.0999(6) 0.0449(17) Uani 0.119(3) 1 d G U P A 4
H26C H 0.0661 1.0576 0.0500 0.054 Uiso 0.119(3) 1 calc R U P A 4
C27C C 0.0689(15) 1.0934(8) 0.1744(7) 0.0462(17) Uani 0.119(3) 1 d G U P A 4
H27C H 0.0385 1.1502 0.1755 0.055 Uiso 0.119(3) 1 calc R U P A 4
C28C C 0.0969(17) 1.0652(9) 0.2474(6) 0.0437(18) Uani 0.119(3) 1 d G U P A 4
H28C H 0.0857 1.1028 0.2984 0.052 Uiso 0.119(3) 1 calc R U P A 4
C29 C -0.23016(16) 0.67395(12) 0.09042(10) 0.0269(4) Uani 1 1 d . . . . .
C30 C -0.20965(19) 0.76945(13) 0.08288(11) 0.0355(4) Uani 1 1 d . . . . .
H30 H -0.1467 0.8259 0.1289 0.043 Uiso 1 1 calc R U . . .
C31 C -0.2796(2) 0.78343(16) 0.00948(13) 0.0453(5) Uani 1 1 d . . . . .
H31 H -0.2659 0.8493 0.0058 0.054 Uiso 1 1 calc R U . . .
C32 C -0.3699(2) 0.70125(16) -0.05887(12) 0.0415(5) Uani 1 1 d . . . . .
H32 H -0.4172 0.7109 -0.1095 0.050 Uiso 1 1 calc R U . . .
C33 C -0.39077(19) 0.60619(15) -0.05331(11) 0.0385(4) Uani 1 1 d . . . . .
H33 H -0.4522 0.5499 -0.1001 0.046 Uiso 1 1 calc R U . . .
C34 C -0.32199(18) 0.59247(13) 0.02078(11) 0.0332(4) Uani 1 1 d . . . . .
H34 H -0.3375 0.5265 0.0244 0.040 Uiso 1 1 calc R U . . .
C35 C -0.25271(16) 0.57510(12) 0.22972(10) 0.0271(4) Uani 1 1 d . . . . .
C36 C -0.34898(17) 0.60975(14) 0.26086(11) 0.0332(4) Uani 1 1 d . . . . .
H36 H -0.3565 0.6736 0.2600 0.040 Uiso 1 1 calc R U . . .
C37 C -0.43353(19) 0.55222(16) 0.29302(12) 0.0428(5) Uani 1 1 d . . . . .
H37 H -0.4988 0.5765 0.3137 0.051 Uiso 1 1 calc R U . . .
C38 C -0.4226(2) 0.45956(17) 0.29498(13) 0.0467(5) Uani 1 1 d . . . . .
H38 H -0.4802 0.4203 0.3173 0.056 Uiso 1 1 calc R U . . .
C39 C -0.3287(2) 0.42394(16) 0.26482(14) 0.0466(5) Uani 1 1 d . . . . .
H39 H -0.3216 0.3601 0.2662 0.056 Uiso 1 1 calc R U . . .
C40 C -0.24431(18) 0.48111(13) 0.23238(12) 0.0351(4) Uani 1 1 d . . . . .
H40 H -0.1797 0.4559 0.2116 0.042 Uiso 1 1 calc R U . . .
C41 C 0.20259(17) 0.63857(12) 0.11729(11) 0.0284(4) Uani 1 1 d . . . . .
C42 C 0.34188(17) 0.66240(12) 0.12899(10) 0.0288(4) Uani 1 1 d . . . . .
H42 H 0.4013 0.6646 0.1813 0.035 Uiso 1 1 calc R U . . .
C43 C 0.39494(18) 0.68273(13) 0.06667(11) 0.0326(4) Uani 1 1 d . . . . .
H43 H 0.4900 0.6996 0.0764 0.039 Uiso 1 1 calc R U . . .
C44 C 0.30889(19) 0.67845(14) -0.01044(12) 0.0372(4) Uani 1 1 d . . . . .
H44 H 0.3451 0.6933 -0.0533 0.045 Uiso 1 1 calc R U . . .
C45 C 0.1712(2) 0.65267(15) -0.02464(12) 0.0415(5) Uani 1 1 d . . . . .
H45 H 0.1123 0.6482 -0.0779 0.050 Uiso 1 1 calc R U . . .
C46 C 0.11829(18) 0.63318(14) 0.03843(12) 0.0368(4) Uani 1 1 d . . . . .
H46 H 0.0231 0.6158 0.0280 0.044 Uiso 1 1 calc R U . . .
C47 C 0.18062(16) 0.52559(12) 0.24752(11) 0.0269(3) Uani 1 1 d . . . . .
C48 C 0.18346(18) 0.43740(13) 0.19181(12) 0.0325(4) Uani 1 1 d . . . . .
H48 H 0.1691 0.4305 0.1330 0.039 Uiso 1 1 calc R U . . .
C49 C 0.2069(2) 0.35969(14) 0.22075(13) 0.0410(5) Uani 1 1 d . . . . .
H49 H 0.2080 0.3000 0.1819 0.049 Uiso 1 1 calc R U . . .
C50 C 0.2286(2) 0.36924(15) 0.30607(14) 0.0412(5) Uani 1 1 d . . . . .
H50 H 0.2431 0.3156 0.3259 0.049 Uiso 1 1 calc R U . . .
C51 C 0.2293(2) 0.45681(16) 0.36289(13) 0.0414(5) Uani 1 1 d . . . . .
H51 H 0.2464 0.4640 0.4219 0.050 Uiso 1 1 calc R U . . .
C52 C 0.20514(18) 0.53416(14) 0.33360(12) 0.0344(4) Uani 1 1 d . . . . .
H52 H 0.2053 0.5940 0.3729 0.041 Uiso 1 1 calc R U . . .

loop_
_atom_site_aniso_label
_atom_site_aniso_U_11
_atom_site_aniso_U_22
_atom_site_aniso_U_33
_atom_site_aniso_U_23
_atom_site_aniso_U_13
_atom_site_aniso_U_12
Si1 0.0294(2) 0.0172(2) 0.0212(2) -0.00009(16) -0.00328(18) 0.00224(17)
Si2 0.0226(2) 0.0210(2) 0.0226(2) 0.00129(17) 0.00047(17) 0.00319(17)
Si3 0.0233(2) 0.0196(2) 0.0214(2) 0.00002(16) -0.00179(17) 0.00409(17)
O1 0.0249(6) 0.0227(6) 0.0229(6) 0.0002(4) -0.0008(5) 0.0023(5)
O2 0.0231(6) 0.0215(6) 0.0266(6) -0.0019(5) 0.0000(5) 0.0032(4)
O3 0.0294(6) 0.0200(6) 0.0250(6) -0.0009(5) -0.0035(5) 0.0067(5)
C1 0.0259(8) 0.0223(8) 0.0244(8) 0.0017(6) -0.0012(7) 0.0066(6)
C2 0.0241(8) 0.0223(8) 0.0256(9) 0.0003(6) -0.0035(6) 0.0063(6)
C3 0.0315(9) 0.0207(8) 0.0314(9) 0.0036(7) -0.0043(7) 0.0054(7)
C4 0.0403(10) 0.0207(8) 0.0278(9) 0.0041(7) -0.0046(8) 0.0029(7)
C5 0.0273(8) 0.0204(8) 0.0259(9) 0.0005(6) 0.0028(7) 0.0091(6)
C6 0.0343(9) 0.0250(8) 0.0259(9) 0.0011(7) 0.0023(7) 0.0063(7)
C7 0.0368(10) 0.0245(9) 0.0372(10) 0.0053(7) 0.0092(8) 0.0046(7)
C8 0.0449(11) 0.0333(10) 0.0405(11) 0.0164(8) 0.0129(9) 0.0144(8)
C9 0.0446(11) 0.0385(11) 0.0338(10) 0.0147(8) -0.0003(8) 0.0121(9)
C10 0.0325(9) 0.0271(9) 0.0351(10) 0.0065(7) -0.0022(8) 0.0074(7)
C11 0.0314(9) 0.0170(7) 0.0264(9) 0.0001(6) -0.0028(7) 0.0078(7)
C12 0.0323(9) 0.0227(8) 0.0324(10) -0.0004(7) -0.0018(7) 0.0065(7)
C13 0.0358(10) 0.0299(9) 0.0335(10) -0.0031(8) -0.0094(8) 0.0049(8)
C14 0.0521(12) 0.0329(10) 0.0239(9) -0.0056(8) -0.0050(9) 0.0100(9)
C15 0.0481(11) 0.0305(9) 0.0322(10) 0.0007(8) 0.0068(8) 0.0152(8)
C16 0.0314(9) 0.0240(8) 0.0312(9) 0.0007(7) -0.0025(7) 0.0094(7)
C17 0.0350(9) 0.0196(8) 0.0287(9) 0.0031(7) -0.0064(7) 0.0051(7)
C18 0.0330(9) 0.0235(8) 0.0340(10) 0.0051(7) -0.0036(7) 0.0057(7)
C19 0.0412(10) 0.0216(8) 0.0365(10) 0.0018(7) -0.0017(8) 0.0105(8)
C20 0.0392(11) 0.0175(8) 0.0522(12) 0.0018(8) -0.0034(9) 0.0020(7)
C21 0.0367(11) 0.0255(9) 0.0702(15) 0.0050(9) 0.0093(10) 0.0040(8)
C22 0.0392(11) 0.0238(9) 0.0520(12) 0.0026(8) 0.0058(9) 0.0089(8)
C23 0.052(2) 0.0191(14) 0.0286(15) 0.0073(13) -0.0049(15) 0.0054(15)
C24 0.061(2) 0.0234(16) 0.0283(15) 0.0113(13) 0.0025(16) 0.0078(16)
C25 0.063(3) 0.0259(17) 0.0318(15) 0.0118(14) -0.0003(16) 0.0151(18)
C26 0.060(3) 0.0285(16) 0.0293(15) 0.0129(13) -0.0056(17) 0.0157(19)
C27 0.060(3) 0.0266(14) 0.0329(15) 0.0109(13) -0.0079(17) 0.0124(19)
C28 0.061(3) 0.0247(15) 0.0328(15) 0.0032(13) -0.0056(15) 0.0087(19)
C23A 0.055(3) 0.0206(15) 0.0298(15) 0.0061(14) -0.0027(15) 0.0032(16)
C24A 0.060(2) 0.0199(16) 0.0298(15) 0.0133(13) 0.0000(16) 0.0115(17)
C25A 0.063(3) 0.0254(17) 0.0304(15) 0.0150(14) 0.0008(16) 0.0140(18)
C26A 0.064(3) 0.0277(17) 0.0351(17) 0.0133(15) -0.0037(18) 0.014(2)
C27A 0.060(3) 0.0273(16) 0.0347(17) 0.0068(15) -0.0035(19) 0.008(2)
C28A 0.056(3) 0.0234(16) 0.0323(15) 0.0055(14) -0.0059(17) 0.0060(18)
C23B 0.056(3) 0.0204(17) 0.0286(17) 0.0081(17) -0.0040(18) 0.0086(19)
C24B 0.058(3) 0.0238(18) 0.0313(18) 0.0054(17) -0.0036(19) 0.008(2)
C25B 0.061(3) 0.0263(18) 0.0332(18) 0.0103(17) -0.004(2) 0.011(2)
C26B 0.061(3) 0.027(2) 0.0310(19) 0.0123(18) -0.002(2) 0.012(2)
C27B 0.061(3) 0.0246(19) 0.0306(18) 0.0114(18) -0.001(2) 0.013(2)
C28B 0.060(3) 0.0232(19) 0.0293(18) 0.0106(18) -0.0006(19) 0.010(2)
C23C 0.056(3) 0.021(2) 0.0301(19) 0.0043(19) -0.004(2) 0.005(2)
C24C 0.058(3) 0.0225(18) 0.0299(16) 0.0107(17) -0.0010(18) 0.0101(19)
C25C 0.061(3) 0.0253(18) 0.0319(17) 0.0129(17) -0.0019(18) 0.013(2)
C26C 0.062(3) 0.027(2) 0.034(2) 0.010(2) -0.004(2) 0.011(2)
C27C 0.061(3) 0.027(2) 0.035(2) 0.006(2) -0.005(2) 0.008(2)
C28C 0.058(3) 0.024(2) 0.033(2) 0.006(2) -0.005(2) 0.007(2)
C29 0.0239(8) 0.0278(8) 0.0212(8) 0.0032(6) 0.0013(6) 0.0053(7)
C30 0.0379(10) 0.0291(9) 0.0266(9) 0.0059(7) 0.0005(8) 0.0004(8)
C31 0.0501(12) 0.0407(11) 0.0381(11) 0.0190(9) 0.0045(9) 0.0045(9)
C32 0.0384(10) 0.0569(13) 0.0242(9) 0.0171(9) 0.0028(8) 0.0085(9)
C33 0.0317(9) 0.0429(11) 0.0232(9) 0.0001(8) -0.0025(7) 0.0026(8)
C34 0.0311(9) 0.0280(9) 0.0283(9) 0.0016(7) 0.0003(7) 0.0047(7)
C35 0.0244(8) 0.0262(8) 0.0188(8) 0.0009(6) -0.0042(6) 0.0044(6)
C36 0.0279(9) 0.0343(9) 0.0263(9) 0.0022(7) 0.0001(7) 0.0066(7)
C37 0.0278(9) 0.0585(13) 0.0286(10) 0.0056(9) 0.0023(8) 0.0047(9)
C38 0.0346(10) 0.0587(13) 0.0334(11) 0.0206(10) -0.0012(8) -0.0036(9)
C39 0.0412(11) 0.0408(11) 0.0488(12) 0.0226(9) -0.0014(9) 0.0036(9)
C40 0.0330(9) 0.0315(9) 0.0346(10) 0.0104(8) 0.0016(8) 0.0081(7)
C41 0.0280(8) 0.0200(8) 0.0265(9) 0.0013(6) 0.0005(7) 0.0030(6)
C42 0.0293(9) 0.0246(8) 0.0215(8) 0.0003(6) -0.0002(7) 0.0048(7)
C43 0.0290(9) 0.0296(9) 0.0271(9) -0.0001(7) 0.0044(7) 0.0014(7)
C44 0.0398(10) 0.0363(10) 0.0270(9) 0.0058(8) 0.0082(8) 0.0034(8)
C45 0.0377(10) 0.0496(12) 0.0268(10) 0.0111(8) -0.0005(8) 0.0073(9)
C46 0.0274(9) 0.0431(11) 0.0291(10) 0.0077(8) 0.0004(7) 0.0046(8)
C47 0.0213(8) 0.0278(8) 0.0272(9) 0.0069(7) 0.0047(6) 0.0049(6)
C48 0.0353(9) 0.0289(9) 0.0290(9) 0.0077(7) 0.0070(7) 0.0075(7)
C49 0.0490(12) 0.0288(9) 0.0427(11) 0.0096(8) 0.0122(9) 0.0122(8)
C50 0.0432(11) 0.0384(11) 0.0501(12) 0.0259(9) 0.0153(9) 0.0142(9)
C51 0.0403(11) 0.0556(13) 0.0352(11) 0.0235(9) 0.0139(9) 0.0160(9)
C52 0.0345(9) 0.0404(10) 0.0287(9) 0.0097(8) 0.0098(8) 0.0141(8)

loop_
_atom_type_symbol
_atom_type_description
_atom_type_scat_dispersion_real
_atom_type_scat_dispersion_imag
_atom_type_scat_source
C C 0.0181 0.0091 'International Tables Vol C Tables 4.2.6.8 and 6.1.1.4'
H H 0.0000 0.0000 'International Tables Vol C Tables 4.2.6.8 and 6.1.1.4'
O O 0.0492 0.0322 'International Tables Vol C Tables 4.2.6.8 and 6.1.1.4'
Si Si 0.2541 0.3302 'International Tables Vol C Tables 4.2.6.8 and 6.1.1.4'

loop_
_geom_angle_atom_site_label_1
_geom_angle_atom_site_label_2
_geom_angle_atom_site_label_3
_geom_angle
O1 Si1 O3 106.91(7)
O1 Si1 C1 112.91(8)
O1 Si1 C4 115.22(9)
O3 Si1 C1 115.79(8)
O3 Si1 C4 111.76(8)
C1 Si1 C4 94.20(10)
O1 Si2 C41 110.38(8)
O1 Si2 C47 108.81(8)
O2 Si2 O1 106.90(8)
O2 Si2 C41 107.38(8)
O2 Si2 C47 109.98(8)
C41 Si2 C47 113.20(8)
O2 Si3 O3 107.41(7)
O2 Si3 C29 110.62(8)
O2 Si3 C35 107.21(8)
O3 Si3 C29 108.08(8)
O3 Si3 C35 110.34(8)
C29 Si3 C35 113.05(8)
Si1 O1 Si2 132.81(8)
Si3 O2 Si2 132.49(8)
Si1 O3 Si3 132.66(8)
C2 C1 Si1 106.44(14)
C2 C1 C5 128.45(16)
C5 C1 Si1 124.94(12)
C1 C2 C3 116.57(15)
C1 C2 C11 123.98(17)
C11 C2 C3 119.45(15)
C4 C3 C2 116.04(15)
C4 C3 C17 125.32(18)
C17 C3 C2 118.63(15)
C3 C4 Si1 106.72(15)
C3 C4 C23 130.3(3)
C3 C4 C23A 129.7(4)
C3 C4 C23B 126.6(7)
C3 C4 C23C 117.8(5)
C23 C4 Si1 122.8(3)
C23A C4 Si1 122.5(4)
C23B C4 Si1 126.1(7)
C23C C4 Si1 128.4(6)
C6 C5 C1 118.85(15)
C6 C5 C10 117.28(17)
C10 C5 C1 123.84(16)
C5 C6 H6 119.1
C7 C6 C5 121.78(17)
C7 C6 H6 119.1
C6 C7 H7 120.0
C6 C7 C8 119.96(17)
C8 C7 H7 120.0
C7 C8 H8 120.3
C7 C8 C9 119.43(19)
C9 C8 H8 120.3
C8 C9 H9 119.6
C10 C9 C8 120.77(18)
C10 C9 H9 119.6
C5 C10 H10 119.6
C9 C10 C5 120.76(17)
C9 C10 H10 119.6
C12 C11 C2 120.86(17)
C16 C11 C2 120.10(15)
C16 C11 C12 118.96(16)
C11 C12 H12 119.8
C13 C12 C11 120.31(19)
C13 C12 H12 119.8
C12 C13 H13 120.0
C14 C13 C12 120.03(18)
C14 C13 H13 120.0
C13 C14 H14 119.9
C13 C14 C15 120.20(17)
C15 C14 H14 119.9
C14 C15 H15 120.1
C16 C15 C14 119.8(2)
C16 C15 H15 120.1
C11 C16 H16 119.7
C15 C16 C11 120.68(17)
C15 C16 H16 119.7
C18 C17 C3 121.56(18)
C22 C17 C3 119.62(17)
C22 C17 C18 118.77(16)
C17 C18 H18 119.7
C19 C18 C17 120.54(19)
C19 C18 H18 119.7
C18 C19 H19 119.9
C20 C19 C18 120.11(18)
C20 C19 H19 119.9
C19 C20 H20 120.0
C19 C20 C21 120.08(17)
C21 C20 H20 120.0
C20 C21 H21 120.1
C20 C21 C22 119.9(2)
C22 C21 H21 120.1
C17 C22 C21 120.59(19)
C17 C22 H22 119.7
C21 C22 H22 119.7
C24 C23 C4 116.9(5)
C24 C23 C28 120.0
C28 C23 C4 123.1(5)
C23 C24 H24 120.0
C25 C24 C23 120.0
C25 C24 H24 120.0
C24 C25 H25 120.0
C26 C25 C24 120.0
C26 C25 H25 120.0
C25 C26 H26 120.0
C25 C26 C27 120.0
C27 C26 H26 120.0
C26 C27 H27 120.0
C28 C27 C26 120.0
C28 C27 H27 120.0
C23 C28 H28 120.0
C27 C28 C23 120.0
C27 C28 H28 120.0
C24A C23A C4 120.2(5)
C24A C23A C28A 120.0
C28A C23A C4 119.7(5)
C23A C24A H24A 120.0
C25A C24A C23A 120.0
C25A C24A H24A 120.0
C24A C25A H25A 120.0
C24A C25A C26A 120.0
C26A C25A H25A 120.0
C25A C26A H26A 120.0
C27A C26A C25A 120.0
C27A C26A H26A 120.0
C26A C27A H27A 120.0
C26A C27A C28A 120.0
C28A C27A H27A 120.0
C23A C28A H28A 120.0
C27A C28A C23A 120.0
C27A C28A H28A 120.0
C24B C23B C4 121.9(11)
C24B C23B C28B 120.0
C28B C23B C4 117.9(10)
C23B C24B H24B 120.0
C25B C24B C23B 120.0
C25B C24B H24B 120.0
C24B C25B H25B 120.0
C24B C25B C26B 120.0
C26B C25B H25B 120.0
C25B C26B H26B 120.0
C27B C26B C25B 120.0
C27B C26B H26B 120.0
C26B C27B H27B 120.0
C28B C27B C26B 120.0
C28B C27B H27B 120.0
C23B C28B H28B 120.0
C27B C28B C23B 120.0
C27B C28B H28B 120.0
C24C C23C C4 109.4(7)
C24C C23C C28C 120.0
C28C C23C C4 130.5(7)
C23C C24C H24C 120.0
C23C C24C C25C 120.0
C25C C24C H24C 120.0
C24C C25C H25C 120.0
C26C C25C C24C 120.0
C26C C25C H25C 120.0
C25C C26C H26C 120.0
C25C C26C C27C 120.0
C27C C26C H26C 120.0
C26C C27C H27C 120.0
C28C C27C C26C 120.0
C28C C27C H27C 120.0
C23C C28C H28C 120.0
C27C C28C C23C 120.0
C27C C28C H28C 120.0
C30 C29 Si3 122.54(13)
C30 C29 C34 117.84(16)
C34 C29 Si3 119.61(14)
C29 C30 H30 119.5
C31 C30 C29 120.99(17)
C31 C30 H30 119.5
C30 C31 H31 120.0
C30 C31 C32 120.04(19)
C32 C31 H31 120.0
C31 C32 H32 120.0
C33 C32 C31 120.04(18)
C33 C32 H32 120.0
C32 C33 H33 120.1
C32 C33 C34 119.83(17)
C34 C33 H33 120.1
C29 C34 H34 119.4
C33 C34 C29 121.25(18)
C33 C34 H34 119.4
C36 C35 Si3 121.38(14)
C40 C35 Si3 120.76(14)
C40 C35 C36 117.86(17)
C35 C36 H36 119.5
C37 C36 C35 120.95(18)
C37 C36 H36 119.5
C36 C37 H37 120.1
C38 C37 C36 119.9(2)
C38 C37 H37 120.1
C37 C38 H38 119.9
C39 C38 C37 120.3(2)
C39 C38 H38 119.9
C38 C39 H39 120.0
C38 C39 C40 120.0(2)
C40 C39 H39 120.0
C35 C40 H40 119.5
C39 C40 C35 121.05(19)
C39 C40 H40 119.5
C42 C41 Si2 121.41(13)
C46 C41 Si2 121.19(14)
C46 C41 C42 117.30(17)
C41 C42 H42 119.2
C43 C42 C41 121.68(16)
C43 C42 H42 119.2
C42 C43 H43 120.2
C42 C43 C44 119.68(17)
C44 C43 H43 120.2
C43 C44 H44 120.0
C45 C44 C43 119.94(19)
C45 C44 H44 120.0
C44 C45 H45 119.9
C44 C45 C46 120.24(18)
C46 C45 H45 119.9
C41 C46 H46 119.4
C45 C46 C41 121.12(18)
C45 C46 H46 119.4
C48 C47 Si2 119.73(14)
C52 C47 Si2 122.20(14)
C52 C47 C48 117.93(17)
C47 C48 H48 119.4
C49 C48 C47 121.18(18)
C49 C48 H48 119.4
C48 C49 H49 120.1
C50 C49 C48 119.82(19)
C50 C49 H49 120.1
C49 C50 H50 120.0
C49 C50 C51 120.08(19)
C51 C50 H50 120.0
C50 C51 H51 120.0
C50 C51 C52 119.90(19)
C52 C51 H51 120.0
C47 C52 H52 119.5
C51 C52 C47 121.06(18)
C51 C52 H52 119.5

loop_
_geom_bond_atom_site_label_1
_geom_bond_atom_site_label_2
_geom_bond_distance
Si1 O1 1.6309(14)
Si1 O3 1.6356(15)
Si1 C1 1.8562(19)
Si1 C4 1.857(2)
Si2 O1 1.6490(16)
Si2 O2 1.6378(14)
Si2 C41 1.847(2)
Si2 C47 1.8499(19)
Si3 O2 1.6318(13)
Si3 O3 1.6425(17)
Si3 C29 1.8508(19)
Si3 C35 1.851(2)
C1 C2 1.359(2)
C1 C5 1.474(3)
C2 C3 1.516(3)
C2 C11 1.490(2)
C3 C4 1.359(3)
C3 C17 1.491(2)
C4 C23 1.506(3)
C4 C23A 1.491(3)
C4 C23B 1.506(4)
C4 C23C 1.486(4)
C5 C6 1.399(2)
C5 C10 1.401(2)
C6 H6 0.9500
C6 C7 1.380(3)
C7 H7 0.9500
C7 C8 1.381(3)
C8 H8 0.9500
C8 C9 1.384(3)
C9 H9 0.9500
C9 C10 1.381(3)
C10 H10 0.9500
C11 C12 1.397(3)
C11 C16 1.388(3)
C12 H12 0.9500
C12 C13 1.388(3)
C13 H13 0.9500
C13 C14 1.378(3)
C14 H14 0.9500
C14 C15 1.389(3)
C15 H15 0.9500
C15 C16 1.385(3)
C16 H16 0.9500
C17 C18 1.393(3)
C17 C22 1.382(3)
C18 H18 0.9500
C18 C19 1.389(3)
C19 H19 0.9500
C19 C20 1.374(3)
C20 H20 0.9500
C20 C21 1.380(3)
C21 H21 0.9500
C21 C22 1.395(3)
C22 H22 0.9500
C23 C24 1.3900
C23 C28 1.3900
C24 H24 0.9500
C24 C25 1.3900
C25 H25 0.9500
C25 C26 1.3900
C26 H26 0.9500
C26 C27 1.3900
C27 H27 0.9500
C27 C28 1.3900
C28 H28 0.9500
C23A C24A 1.3900
C23A C28A 1.3900
C24A H24A 0.9500
C24A C25A 1.3900
C25A H25A 0.9500
C25A C26A 1.3900
C26A H26A 0.9500
C26A C27A 1.3900
C27A H27A 0.9500
C27A C28A 1.3900
C28A H28A 0.9500
C23B C24B 1.3900
C23B C28B 1.3900
C24B H24B 0.9500
C24B C25B 1.3900
C25B H25B 0.9500
C25B C26B 1.3900
C26B H26B 0.9500
C26B C27B 1.3900
C27B H27B 0.9500
C27B C28B 1.3900
C28B H28B 0.9500
C23C C24C 1.3900
C23C C28C 1.3900
C24C H24C 0.9500
C24C C25C 1.3900
C25C H25C 0.9500
C25C C26C 1.3900
C26C H26C 0.9500
C26C C27C 1.3900
C27C H27C 0.9500
C27C C28C 1.3900
C28C H28C 0.9500
C29 C30 1.391(3)
C29 C34 1.399(2)
C30 H30 0.9500
C30 C31 1.383(3)
C31 H31 0.9500
C31 C32 1.389(3)
C32 H32 0.9500
C32 C33 1.372(3)
C33 H33 0.9500
C33 C34 1.386(3)
C34 H34 0.9500
C35 C36 1.398(3)
C35 C40 1.395(3)
C36 H36 0.9500
C36 C37 1.386(3)
C37 H37 0.9500
C37 C38 1.381(3)
C38 H38 0.9500
C38 C39 1.375(3)
C39 H39 0.9500
C39 C40 1.386(3)
C40 H40 0.9500
C41 C42 1.400(2)
C41 C46 1.398(2)
C42 H42 0.9500
C42 C43 1.377(3)
C43 H43 0.9500
C43 C44 1.388(3)
C44 H44 0.9500
C44 C45 1.375(3)
C45 H45 0.9500
C45 C46 1.384(3)
C46 H46 0.9500
C47 C48 1.396(3)
C47 C52 1.392(3)
C48 H48 0.9500
C48 C49 1.386(3)
C49 H49 0.9500
C49 C50 1.379(3)
C50 H50 0.9500
C50 C51 1.383(3)
C51 H51 0.9500
C51 C52 1.387(3)
C52 H52 0.9500

loop_
_geom_torsion_atom_site_label_1
_geom_torsion_atom_site_label_2
_geom_torsion_atom_site_label_3
_geom_torsion_atom_site_label_4
_geom_torsion
Si1 C1 C2 C3 1.84(18)
Si1 C1 C2 C11 -178.07(13)
Si1 C1 C5 C6 -31.3(2)
Si1 C1 C5 C10 146.51(15)
Si1 C4 C23 C24 -38.3(4)
Si1 C4 C23 C28 138.5(4)
Si1 C4 C23A C24A -49.4(5)
Si1 C4 C23A C28A 125.8(4)
Si1 C4 C23B C24B 148.1(6)
Si1 C4 C23B C28B -26.4(11)
Si1 C4 C23C C24C -60.4(10)
Si1 C4 C23C C28C 121.8(9)
Si2 C41 C42 C43 -174.46(13)
Si2 C41 C46 C45 175.08(15)
Si2 C47 C48 C49 -174.51(14)
Si2 C47 C52 C51 174.75(14)
Si3 C29 C30 C31 179.79(16)
Si3 C29 C34 C33 -178.92(15)
Si3 C35 C36 C37 -179.63(13)
Si3 C35 C40 C39 179.42(14)
O1 Si1 O3 Si3 4.78(13)
O1 Si1 C1 C2 118.42(12)
O1 Si1 C1 C5 -57.20(16)
O1 Si1 C4 C3 -117.47(14)
O1 Si1 C4 C23 66.8(4)
O1 Si1 C4 C23A 73.2(5)
O1 Si1 C4 C23B 54.7(9)
O1 Si1 C4 C23C 93.2(8)
O1 Si2 O2 Si3 6.09(13)
O1 Si2 C41 C42 65.36(16)
O1 Si2 C41 C46 -110.83(15)
O1 Si2 C47 C48 -161.74(13)
O1 Si2 C47 C52 22.50(16)
O2 Si2 O1 Si1 -9.72(13)
O2 Si2 C41 C42 -178.46(13)
O2 Si2 C41 C46 5.35(16)
O2 Si2 C47 C48 81.48(16)
O2 Si2 C47 C52 -94.28(16)
O2 Si3 O3 Si1 -7.23(13)
O2 Si3 C29 C30 -110.74(16)
O2 Si3 C29 C34 67.93(16)
O2 Si3 C35 C36 174.26(12)
O2 Si3 C35 C40 -5.13(15)
O3 Si1 O1 Si2 5.30(12)
O3 Si1 C1 C2 -117.87(12)
O3 Si1 C1 C5 66.51(16)
O3 Si1 C4 C3 120.24(13)
O3 Si1 C4 C23 -55.5(4)
O3 Si1 C4 C23A -49.0(5)
O3 Si1 C4 C23B -67.6(9)
O3 Si1 C4 C23C -29.1(8)
O3 Si3 O2 Si2 0.69(13)
O3 Si3 C29 C30 6.59(17)
O3 Si3 C29 C34 -174.74(14)
O3 Si3 C35 C36 57.59(15)
O3 Si3 C35 C40 -121.80(14)
C1 Si1 O1 Si2 133.77(11)
C1 Si1 O3 Si3 -122.00(11)
C1 Si1 C4 C3 0.30(14)
C1 Si1 C4 C23 -175.4(4)
C1 Si1 C4 C23A -169.0(5)
C1 Si1 C4 C23B 172.5(9)
C1 Si1 C4 C23C -149.0(8)
C1 C2 C3 C4 -1.8(2)
C1 C2 C3 C17 179.63(15)
C1 C2 C11 C12 114.8(2)
C1 C2 C11 C16 -62.0(2)
C1 C5 C6 C7 178.80(16)
C1 C5 C10 C9 -179.33(17)
C2 C1 C5 C6 154.09(18)
C2 C1 C5 C10 -28.1(3)
C2 C3 C4 Si1 0.7(2)
C2 C3 C4 C23 176.0(5)
C2 C3 C4 C23A 168.9(6)
C2 C3 C4 C23B -171.5(10)
C2 C3 C4 C23C 153.8(8)
C2 C3 C17 C18 -61.5(2)
C2 C3 C17 C22 115.9(2)
C2 C11 C12 C13 -174.60(16)
C2 C11 C16 C15 175.14(16)
C3 C2 C11 C12 -65.1(2)
C3 C2 C11 C16 118.11(19)
C3 C4 C23 C24 147.1(3)
C3 C4 C23 C28 -36.1(8)
C3 C4 C23A C24A 144.0(4)
C3 C4 C23A C28A -40.8(8)
C3 C4 C23B C24B -41.2(14)
C3 C4 C23B C28B 144.2(6)
C3 C4 C23C C24C 153.1(5)
C3 C4 C23C C28C -24.7(14)
C3 C17 C18 C19 177.43(16)
C3 C17 C22 C21 -176.84(19)
C4 Si1 O1 Si2 -119.55(12)
C4 Si1 O3 Si3 131.71(12)
C4 Si1 C1 C2 -1.24(13)
C4 Si1 C1 C5 -176.86(15)
C4 C3 C17 C18 120.0(2)
C4 C3 C17 C22 -62.5(3)
C4 C23 C24 C25 176.9(6)
C4 C23 C28 C27 -176.7(6)
C4 C23A C24A C25A 175.1(7)
C4 C23A C28A C27A -175.2(7)
C4 C23B C24B C25B -174.5(13)
C4 C23B C28B C27B 174.7(13)
C4 C23C C24C C25C -178.0(12)
C4 C23C C28C C27C 177.6(15)
C5 C1 C2 C3 177.26(16)
C5 C1 C2 C11 -2.7(3)
C5 C6 C7 C8 0.1(3)
C6 C5 C10 C9 -1.5(3)
C6 C7 C8 C9 -0.4(3)
C7 C8 C9 C10 -0.2(3)
C8 C9 C10 C5 1.2(3)
C10 C5 C6 C7 0.9(3)
C11 C2 C3 C4 178.12(16)
C11 C2 C3 C17 -0.4(2)
C11 C12 C13 C14 -1.0(3)
C12 C11 C16 C15 -1.7(3)
C12 C13 C14 C15 -0.7(3)
C13 C14 C15 C16 1.2(3)
C14 C15 C16 C11 0.0(3)
C16 C11 C12 C13 2.2(3)
C17 C3 C4 Si1 179.12(15)
C17 C3 C4 C23 -5.6(5)
C17 C3 C4 C23A -12.6(6)
C17 C3 C4 C23B 7.0(10)
C17 C3 C4 C23C -27.7(8)
C17 C18 C19 C20 -0.9(3)
C18 C17 C22 C21 0.7(3)
C18 C19 C20 C21 1.1(3)
C19 C20 C21 C22 -0.5(3)
C20 C21 C22 C17 -0.4(3)
C22 C17 C18 C19 0.0(3)
C23 C4 C23A C24A 46(6)
C23 C4 C23A C28A -139(7)
C23 C4 C23B C24B 73(5)
C23 C4 C23B C28B -102(5)
C23 C4 C23C C24C 23.0(16)
C23 C4 C23C C28C -155(3)
C23 C24 C25 C26 0.0
C24 C23 C28 C27 0.0
C24 C25 C26 C27 0.0
C25 C26 C27 C28 0.0
C26 C27 C28 C23 0.0
C28 C23 C24 C25 0.0
C23A C4 C23 C24 -126(6)
C23A C4 C23 C28 51(6)
C23A C4 C23B C24B 66(3)
C23A C4 C23B C28B -108(3)
C23A C4 C23C C24C 15(2)
C23A C4 C23C C28C -162(4)
C23A C24A C25A C26A 0.0
C24A C23A C28A C27A 0.0
C24A C25A C26A C27A 0.0
C25A C26A C27A C28A 0.0
C26A C27A C28A C23A 0.0
C28A C23A C24A C25A 0.0
C23B C4 C23 C24 73(5)
C23B C4 C23 C28 -110(5)
C23B C4 C23A C24A 59(3)
C23B C4 C23A C28A -126(3)
C23B C4 C23C C24C 37.4(15)
C23B C4 C23C C28C -140(2)
C23B C24B C25B C26B 0.0
C24B C23B C28B C27B 0.0
C24B C25B C26B C27B 0.0
C25B C26B C27B C28B 0.0
C26B C27B C28B C23B 0.0
C28B C23B C24B C25B 0.0
C23C C4 C23 C24 -150(2)
C23C C4 C23 C28 26.4(18)
C23C C4 C23A C24A -165(3)
C23C C4 C23A C28A 10(3)
C23C C4 C23B C24B 42.1(14)
C23C C4 C23B C28B -132.5(19)
C23C C24C C25C C26C 0.0
C24C C23C C28C C27C 0.0
C24C C25C C26C C27C 0.0
C25C C26C C27C C28C 0.0
C26C C27C C28C C23C 0.0
C28C C23C C24C C25C 0.0
C29 Si3 O2 Si2 118.43(12)
C29 Si3 O3 Si1 -126.61(11)
C29 Si3 C35 C36 -63.57(15)
C29 Si3 C35 C40 117.03(14)
C29 C30 C31 C32 -1.3(3)
C30 C29 C34 C33 -0.2(3)
C30 C31 C32 C33 0.6(3)
C31 C32 C33 C34 0.3(3)
C32 C33 C34 C29 -0.5(3)
C34 C29 C30 C31 1.1(3)
C35 Si3 O2 Si2 -117.90(11)
C35 Si3 O3 Si1 109.31(12)
C35 Si3 C29 C30 129.03(16)
C35 Si3 C29 C34 -52.31(17)
C35 C36 C37 C38 0.4(3)
C36 C35 C40 C39 0.0(2)
C36 C37 C38 C39 -0.3(3)
C37 C38 C39 C40 0.1(3)
C38 C39 C40 C35 0.1(3)
C40 C35 C36 C37 -0.2(2)
C41 Si2 O1 Si1 106.77(12)
C41 Si2 O2 Si3 -112.36(12)
C41 Si2 C47 C48 -38.64(16)
C41 Si2 C47 C52 145.60(14)
C41 C42 C43 C44 -0.8(3)
C42 C41 C46 C45 -1.3(3)
C42 C43 C44 C45 -0.9(3)
C43 C44 C45 C46 1.5(3)
C44 C45 C46 C41 -0.4(3)
C46 C41 C42 C43 1.9(2)
C47 Si2 O1 Si1 -128.46(11)
C47 Si2 O2 Si3 124.06(11)
C47 Si2 C41 C42 -56.87(16)
C47 Si2 C41 C46 126.94(15)
C47 C48 C49 C50 -0.3(3)
C48 C47 C52 C51 -1.1(3)
C48 C49 C50 C51 -1.1(3)
C49 C50 C51 C52 1.5(3)
C50 C51 C52 C47 -0.3(3)
C52 C47 C48 C49 1.4(3)
